data_4114544
loop_
_publ_author_name
'Hiromitsu Maeda'
'Atsuhiro Osuka'
'Hiroyuki Furuta'

_publ_section_title
;
 Trans Doubly N-Confused Porphyrins: Cu(III) Complexation and Formation of
 Rodlike Hydrogen-Bonding Networks
;
_journal_name_full 'Journal of the American Chemical Society'
_journal_page_first 15690
_journal_page_last 15691
_journal_paper_doi 10.1021/ja038519t
_journal_volume 125
_journal_year 2003
_chemical_formula_sum 'C49.5 H18.5 F20 N4 O1.5'
_chemical_formula_weight 1073.70
_chemical_name_systematic
; 
 ? 
;
_space_group_IT_number 14
_symmetry_cell_setting monoclinic
_symmetry_space_group_name_Hall '-P 2yn'
_symmetry_space_group_name_H-M 'P 1 21/n 1'
_atom_sites_solution_hydrogens geom
_atom_sites_solution_primary direct
_atom_sites_solution_secondary difmap
_audit_creation_method SHELXL-97
_cell_angle_alpha 90.00
_cell_angle_beta 98.643(2)
_cell_angle_gamma 90.00
_cell_formula_units_Z 4
_cell_length_a 10.6400(7)
_cell_length_b 27.0071(18)
_cell_length_c 14.7614(10)
_cell_measurement_reflns_used 4963
_cell_measurement_temperature 100(2)
_cell_measurement_theta_max 23.20
_cell_measurement_theta_min 2.33
_cell_volume 4193.6(5)
_computing_cell_refinement 'Bruker SMART'
_computing_data_collection 'Bruker SMART'
_computing_data_reduction 'Bruker SHELXTL'
_computing_molecular_graphics 'Bruker SHELXTL'
_computing_publication_material 'Bruker SHELXTL'
_computing_structure_refinement 'SHELXL-97 (Sheldrick, 1997)'
_computing_structure_solution 'SHELXS-97 (Sheldrick, 1997)'
_diffrn_ambient_temperature 100(2)
_diffrn_detector_area_resol_mean 8.366
_diffrn_measured_fraction_theta_full 1.000
_diffrn_measured_fraction_theta_max 1.000
_diffrn_measurement_device_type 'CCD area detector'
_diffrn_measurement_method 'phi and omega scans'
_diffrn_radiation_monochromator graphite
_diffrn_radiation_source 'fine-focus sealed tube'
_diffrn_radiation_type MoK\a
_diffrn_radiation_wavelength 0.71073
_diffrn_reflns_av_R_equivalents 0.0477
_diffrn_reflns_av_sigmaI/netI 0.0534
_diffrn_reflns_limit_h_max 12
_diffrn_reflns_limit_h_min -12
_diffrn_reflns_limit_k_max 31
_diffrn_reflns_limit_k_min -31
_diffrn_reflns_limit_l_max 17
_diffrn_reflns_limit_l_min -12
_diffrn_reflns_number 23230
_diffrn_reflns_theta_full 24.71
_diffrn_reflns_theta_max 24.71
_diffrn_reflns_theta_min 1.51
_diffrn_standards_decay_% 0
_diffrn_standards_interval_time 750
_diffrn_standards_number 143
_exptl_absorpt_coefficient_mu 0.166
_exptl_absorpt_correction_T_max 0.9918
_exptl_absorpt_correction_T_min 0.9367
_exptl_absorpt_correction_type empirical
_exptl_absorpt_process_details 'SADABS; Sheldrick, 1996'
_exptl_crystal_colour purple
_exptl_crystal_density_diffrn 1.701
_exptl_crystal_density_meas 0
_exptl_crystal_description plate
_exptl_crystal_F_000 2130
_exptl_crystal_size_max 0.40
_exptl_crystal_size_mid 0.30
_exptl_crystal_size_min 0.05
_refine_diff_density_max 2.769
_refine_diff_density_min -0.955
_refine_diff_density_rms 0.112
_refine_ls_extinction_method none
_refine_ls_goodness_of_fit_ref 1.271
_refine_ls_hydrogen_treatment mixed
_refine_ls_matrix_type full
_refine_ls_number_parameters 796
_refine_ls_number_reflns 7155
_refine_ls_number_restraints 318
_refine_ls_restrained_S_all 1.891
_refine_ls_R_factor_all 0.1373
_refine_ls_R_factor_gt 0.0985
_refine_ls_shift/su_max 9.557
_refine_ls_shift/su_mean 0.113
_refine_ls_structure_factor_coef Fsqd
_refine_ls_weighting_details 'calc w=1/[\s^2^(Fo^2^)+(0.2000P)^2^+0.0000P] where P=(Fo^2^+2Fc^2^)/3'
_refine_ls_weighting_scheme calc
_refine_ls_wR_factor_gt 0.2998
_refine_ls_wR_factor_ref 0.3362
_reflns_number_gt 4608
_reflns_number_total 7155
_reflns_threshold_expression >2sigma(I)
_cod_data_source_file ja038519tsi20030915_115056_1.cif
_cod_data_source_block trans-N2CP(4b)
_cod_original_formula_sum 'C49.50 H18.50 F20 N4 O1.50'
_cod_database_code 4114544

loop_
_symmetry_equiv_pos_as_xyz
'x, y, z'
'-x+1/2, y+1/2, -z+1/2'
'-x, -y, -z'
'x-1/2, -y-1/2, z-1/2'

loop_
_atom_site_label
_atom_site_type_symbol
_atom_site_fract_x
_atom_site_fract_y
_atom_site_fract_z
_atom_site_U_iso_or_equiv
_atom_site_adp_type
_atom_site_occupancy
_atom_site_symmetry_multiplicity
_atom_site_calc_flag
_atom_site_refinement_flags
_atom_site_disorder_assembly
_atom_site_disorder_group
C1 C 0.3199(9) 1.0593(3) 1.1965(6) 0.036(2) Uani 1 1 d . . .
C2 C 0.3434(13) 0.9904(5) 1.2804(7) 0.059(3) Uani 1 1 d U . .
C3 C 0.3735(10) 0.9786(3) 1.1936(7) 0.037(2) Uani 1 1 d . . .
C4 C 0.4073(9) 0.9303(3) 1.1680(6) 0.036(2) Uani 1 1 d . . .
C5 C 0.4099(9) 0.9150(3) 1.0783(6) 0.033(2) Uani 1 1 d . A .
C6 C 0.4551(9) 0.8707(3) 1.0440(7) 0.036(2) Uani 1 1 d . . .
H6 H 0.4992 0.8451 1.0797 0.043 Uiso 1 1 calc R . .
C7 C 0.4250(9) 0.8708(3) 0.9514(7) 0.041(2) Uani 1 1 d . . .
H7 H 0.4433 0.8450 0.9116 0.049 Uiso 1 1 calc R . .
C8 C 0.3614(9) 0.9159(3) 0.9238(6) 0.035(2) Uani 1 1 d . A .
C9 C 0.3059(9) 0.9318(3) 0.8356(6) 0.038(2) Uani 1 1 d D . .
C10 C 0.2589(9) 0.9798(3) 0.8178(6) 0.036(2) Uani 1 1 d . A .
C11 C 0.1454(10) 1.0387(3) 0.7366(6) 0.038(2) Uani 1 1 d . A .
H11 H 0.0917 1.0555 0.6892 0.046 Uiso 1 1 calc R . .
C12 C 0.2046(9) 1.0606(3) 0.8219(6) 0.033(2) Uani 1 1 d . A .
C13 C 0.1838(9) 1.1098(3) 0.8444(6) 0.037(2) Uani 1 1 d . . .
C14 C 0.2110(9) 1.1289(3) 0.9341(6) 0.035(2) Uani 1 1 d . . .
C15 C 0.2033(11) 1.1777(3) 0.9657(7) 0.045(3) Uani 1 1 d . . .
H15 H 0.1817 1.2059 0.9282 0.054 Uiso 1 1 calc R . .
C16 C 0.2315(10) 1.1780(3) 1.0583(7) 0.042(2) Uani 1 1 d . . .
H16 H 0.2318 1.2063 1.0967 0.051 Uiso 1 1 calc R . .
C17 C 0.2606(9) 1.1284(3) 1.0884(6) 0.036(2) Uani 1 1 d . . .
C18 C 0.2868(9) 1.1096(3) 1.1764(6) 0.035(2) Uani 1 1 d . . .
C19 C 0.3589(9) 1.0225(3) 1.1417(6) 0.031(2) Uani 1 1 d . . .
H19 H 0.3731 1.0262 1.0800 0.037 Uiso 1 1 calc R . .
C20 C 0.2747(9) 1.0235(3) 0.8709(6) 0.033(2) Uani 1 1 d . . .
H20 H 0.3245 1.0269 0.9296 0.039 Uiso 1 1 calc R A .
C21 C 0.4393(10) 0.8929(3) 1.2413(6) 0.039(2) Uani 1 1 d . . .
C22 C 0.5335(11) 0.9000(3) 1.3164(7) 0.045(3) Uani 1 1 d . . .
C23 C 0.5624(12) 0.8645(4) 1.3846(8) 0.055(3) Uani 1 1 d . . .
C24 C 0.4974(13) 0.8205(4) 1.3789(7) 0.057(3) Uani 1 1 d . . .
C25 C 0.4045(12) 0.8120(3) 1.3059(7) 0.050(3) Uani 1 1 d . . .
C26 C 0.3751(10) 0.8475(3) 1.2393(7) 0.042(2) Uani 1 1 d . . .
C33 C 0.1277(10) 1.1452(3) 0.7708(6) 0.039(2) Uani 1 1 d . . .
C34 C 0.0041(12) 1.1421(5) 0.7293(8) 0.056(3) Uani 1 1 d . . .
C35 C -0.0458(13) 1.1738(6) 0.6589(9) 0.073(4) Uani 1 1 d . . .
C36 C 0.0291(14) 1.2101(4) 0.6308(7) 0.058(3) Uani 1 1 d . . .
C37 C 0.1532(13) 1.2138(4) 0.6709(7) 0.054(3) Uani 1 1 d . . .
C38 C 0.2010(11) 1.1811(3) 0.7397(6) 0.042(2) Uani 1 1 d . . .
C39 C 0.2731(11) 1.1443(3) 1.2533(6) 0.042(2) Uani 1 1 d . . .
C40 C 0.1765(12) 1.1427(4) 1.3032(7) 0.053(3) Uani 1 1 d . . .
C41 C 0.1636(13) 1.1741(5) 1.3721(8) 0.062(3) Uani 1 1 d . . .
C42 C 0.2525(15) 1.2127(5) 1.3922(7) 0.069(4) Uani 1 1 d . . .
C43 C 0.3538(13) 1.2165(4) 1.3433(7) 0.056(3) Uani 1 1 d . . .
C44 C 0.3621(11) 1.1821(4) 1.2754(7) 0.046(3) Uani 1 1 d . . .
C45 C 0.282(4) 0.9906(18) 1.4380(17) 0.248(11) Uani 1 1 d DU . .
H45A H 0.2051 0.9728 1.4476 0.373 Uiso 1 1 calc R . .
H45B H 0.2622 1.0258 1.4273 0.373 Uiso 1 1 calc R . .
H45C H 0.3468 0.9871 1.4924 0.373 Uiso 1 1 calc R . .
C46 C 0.9626(13) 0.0503(6) 0.9973(13) 0.076(4) Uani 1 1 d . . .
C47 C 0.9506(11) 0.0216(6) 0.9203(12) 0.080(5) Uani 1 1 d . . .
H47 H 0.9152 0.0364 0.8638 0.096 Uiso 1 1 calc R . .
C48 C 0.9878(13) -0.0290(5) 0.9188(12) 0.078(4) Uani 1 1 d . . .
H48 H 0.9792 -0.0474 0.8634 0.093 Uiso 1 1 calc R . .
C49 C 0.927(2) 0.1046(12) 0.993(2) 0.081(9) Uani 0.50 1 d P . .
H49A H 0.9322 0.1174 0.9315 0.122 Uiso 0.50 1 calc PR . .
H49B H 0.9866 0.1230 1.0381 0.122 Uiso 0.50 1 calc PR . .
H49C H 0.8406 0.1087 1.0066 0.122 Uiso 0.50 1 calc PR . .
C27A C 0.306(2) 0.8994(6) 0.7569(13) 0.038(4) Uani 0.544(13) 1 d PDU A 1
C28A C 0.2405(17) 0.8544(6) 0.7499(14) 0.041(4) Uani 0.544(13) 1 d PDU A 1
C29A C 0.2351(19) 0.8212(8) 0.6803(14) 0.047(4) Uani 0.544(13) 1 d PDU A 1
C30A C 0.302(2) 0.8322(8) 0.6087(13) 0.048(4) Uani 0.544(13) 1 d PDU A 1
C31A C 0.368(2) 0.8775(7) 0.6062(14) 0.044(4) Uani 0.544(13) 1 d PDU A 1
C32A C 0.368(3) 0.9112(10) 0.6779(18) 0.042(5) Uani 0.544(13) 1 d PDU A 1
C50A C 0.987(12) 0.0199(13) 0.451(4) 0.340(10) Uani 0.50 1 d PDU . .
C51A C 0.973(3) -0.0231(13) 0.5136(14) 0.080(7) Uani 0.50 1 d PDU . .
C27B C 0.273(2) 0.8922(7) 0.7716(16) 0.040(5) Uani 0.456(13) 1 d PDU A 2
C28B C 0.189(2) 0.8530(8) 0.7776(16) 0.042(6) Uani 0.456(13) 1 d PDU A 2
C29B C 0.163(2) 0.8189(8) 0.7128(14) 0.045(4) Uani 0.456(13) 1 d PDU A 2
C30B C 0.227(3) 0.8209(10) 0.6363(17) 0.048(5) Uani 0.456(13) 1 d PDU A 2
C31B C 0.307(3) 0.8595(10) 0.6231(17) 0.048(4) Uani 0.456(13) 1 d PDU A 2
C32B C 0.330(3) 0.8959(9) 0.6912(19) 0.041(5) Uani 0.456(13) 1 d PDU A 2
F1 F 0.2803(6) 0.8377(2) 1.1723(4) 0.0531(17) Uani 1 1 d . . .
F2 F 0.3403(8) 0.7696(2) 1.3012(4) 0.067(2) Uani 1 1 d . . .
F3 F 0.5248(9) 0.7866(2) 1.4439(5) 0.079(2) Uani 1 1 d . . .
F4 F 0.6566(8) 0.8731(3) 1.4538(5) 0.078(2) Uani 1 1 d . . .
F5 F 0.6007(6) 0.9420(2) 1.3240(4) 0.0536(17) Uani 1 1 d . . .
F11 F -0.0750(6) 1.1071(3) 0.7541(5) 0.076(2) Uani 1 1 d . . .
F12 F -0.1670(8) 1.1686(5) 0.6181(6) 0.114(4) Uani 1 1 d . . .
F13 F -0.0180(9) 1.2415(3) 0.5642(4) 0.083(3) Uani 1 1 d . . .
F14 F 0.2279(9) 1.2489(2) 0.6440(5) 0.080(2) Uani 1 1 d . . .
F15 F 0.3228(7) 1.1862(2) 0.7782(4) 0.0584(18) Uani 1 1 d . . .
F16 F 0.0847(7) 1.1078(3) 1.2841(5) 0.0647(19) Uani 1 1 d . . .
F17 F 0.0683(9) 1.1697(4) 1.4223(5) 0.092(3) Uani 1 1 d . . .
F18 F 0.2380(10) 1.2462(3) 1.4564(5) 0.096(3) Uani 1 1 d . . .
F19 F 0.4373(8) 1.2521(2) 1.3612(4) 0.072(2) Uani 1 1 d . . .
F20 F 0.4609(6) 1.18687(19) 1.2291(4) 0.0507(16) Uani 1 1 d . . .
F6A F 0.174(2) 0.8426(6) 0.8145(13) 0.060(5) Uani 0.544(13) 1 d PD A 1
F7A F 0.1722(18) 0.7798(4) 0.6749(10) 0.073(5) Uani 0.544(13) 1 d PD A 1
F8A F 0.3076(18) 0.8003(4) 0.5381(9) 0.072(5) Uani 0.544(13) 1 d PD A 1
F9A F 0.4306(17) 0.8877(5) 0.5377(9) 0.065(4) Uani 0.544(13) 1 d PD A 1
F10A F 0.428(2) 0.9513(6) 0.6725(15) 0.046(4) Uani 0.544(13) 1 d PD A 1
F6B F 0.131(2) 0.8504(6) 0.8505(12) 0.050(5) Uani 0.456(13) 1 d PD A 2
F7B F 0.0764(18) 0.7822(5) 0.7205(12) 0.068(6) Uani 0.456(13) 1 d PD A 2
F8B F 0.199(2) 0.7852(6) 0.5701(12) 0.085(7) Uani 0.456(13) 1 d PD A 2
F9B F 0.362(2) 0.8609(11) 0.5507(13) 0.091(8) Uani 0.456(13) 1 d PD A 2
F10B F 0.405(3) 0.9316(13) 0.681(2) 0.077(11) Uani 0.456(13) 1 d PD A 2
N1 N 0.3144(12) 1.0380(4) 1.2840(7) 0.069(3) Uani 1 1 d . . .
N2 N 0.1779(9) 0.9920(3) 0.7351(7) 0.053(2) Uani 1 1 d . . .
N3 N 0.3583(7) 0.9421(3) 1.0026(5) 0.0331(18) Uani 1 1 d . . .
H3 H 0.3274 0.9723 1.0048 0.040 Uiso 1 1 calc R A .
N4 N 0.2486(7) 1.1007(3) 1.0096(5) 0.0312(17) Uani 1 1 d . . .
H4 H 0.2633 1.0687 1.0082 0.037 Uiso 1 1 calc R . .
O1 O 0.335(2) 0.9684(7) 1.3520(13) 0.168(6) Uani 1 1 d DU . .
O2A O 0.986(4) 0.0737(15) 0.487(3) 0.181(11) Uani 0.50 1 d PDU . .

loop_
_atom_site_aniso_label
_atom_site_aniso_U_11
_atom_site_aniso_U_22
_atom_site_aniso_U_33
_atom_site_aniso_U_23
_atom_site_aniso_U_13
_atom_site_aniso_U_12
C1 0.044(6) 0.032(5) 0.033(5) -0.005(4) 0.004(4) 0.001(4)
C2 0.087(7) 0.063(7) 0.031(5) 0.018(5) 0.018(5) -0.008(6)
C3 0.047(6) 0.028(4) 0.037(5) 0.002(4) 0.007(4) 0.000(4)
C4 0.044(6) 0.022(4) 0.040(5) 0.007(4) 0.004(4) -0.003(4)
C5 0.039(5) 0.021(4) 0.038(5) 0.003(4) 0.004(4) -0.005(4)
C6 0.035(5) 0.021(4) 0.049(6) 0.000(4) -0.001(4) -0.003(4)
C7 0.044(6) 0.021(4) 0.056(7) -0.007(4) 0.002(5) 0.002(4)
C8 0.038(5) 0.023(4) 0.041(5) -0.005(4) -0.002(4) -0.002(4)
C9 0.044(6) 0.024(4) 0.043(6) -0.005(4) -0.006(4) 0.000(4)
C10 0.045(6) 0.026(4) 0.037(5) -0.005(4) 0.003(4) 0.000(4)
C11 0.054(6) 0.029(5) 0.027(5) 0.000(4) -0.008(4) 0.003(4)
C12 0.041(5) 0.025(4) 0.033(5) 0.002(4) 0.002(4) 0.000(4)
C13 0.045(6) 0.029(4) 0.035(5) 0.001(4) 0.002(4) 0.010(4)
C14 0.045(5) 0.025(4) 0.034(5) 0.000(4) 0.004(4) 0.009(4)
C15 0.067(7) 0.025(4) 0.040(6) -0.004(4) -0.001(5) 0.016(5)
C16 0.067(7) 0.023(4) 0.036(5) -0.004(4) 0.006(5) 0.016(4)
C17 0.044(6) 0.029(5) 0.033(5) -0.006(4) 0.006(4) 0.006(4)
C18 0.051(6) 0.026(4) 0.029(5) -0.003(4) 0.003(4) 0.008(4)
C19 0.043(5) 0.021(4) 0.027(4) 0.000(3) 0.004(4) 0.000(4)
C20 0.044(5) 0.025(4) 0.028(5) -0.003(4) 0.003(4) 0.000(4)
C21 0.053(6) 0.028(5) 0.037(5) 0.005(4) 0.006(5) 0.004(4)
C22 0.065(7) 0.027(5) 0.044(6) 0.003(4) 0.007(5) -0.003(5)
C23 0.072(8) 0.044(6) 0.045(6) 0.007(5) -0.008(6) 0.007(6)
C24 0.096(9) 0.031(5) 0.042(6) 0.014(5) 0.004(6) 0.005(6)
C25 0.080(8) 0.022(5) 0.047(6) 0.005(4) 0.008(6) -0.008(5)
C26 0.056(6) 0.030(5) 0.042(6) 0.007(4) 0.009(5) -0.005(5)
C33 0.056(6) 0.030(5) 0.028(5) -0.005(4) -0.001(5) 0.017(5)
C34 0.064(8) 0.064(7) 0.041(6) 0.015(5) 0.013(6) 0.022(6)
C35 0.062(8) 0.105(11) 0.049(7) 0.009(7) -0.001(6) 0.050(8)
C36 0.096(10) 0.047(6) 0.031(6) 0.009(5) 0.011(6) 0.039(7)
C37 0.101(10) 0.025(5) 0.033(5) 0.003(4) 0.004(6) 0.012(5)
C38 0.071(7) 0.023(5) 0.031(5) -0.002(4) 0.000(5) 0.007(5)
C39 0.065(7) 0.033(5) 0.027(5) -0.002(4) 0.004(5) 0.015(5)
C40 0.066(8) 0.054(6) 0.037(6) -0.004(5) 0.005(6) 0.014(6)
C41 0.079(8) 0.071(8) 0.036(6) -0.010(6) 0.010(6) 0.031(7)
C42 0.119(11) 0.060(8) 0.024(5) -0.013(5) 0.000(7) 0.040(8)
C43 0.087(9) 0.038(6) 0.036(6) -0.004(5) -0.013(6) 0.022(6)
C44 0.069(7) 0.034(5) 0.033(5) -0.002(4) 0.001(5) 0.015(5)
C45 0.262(17) 0.375(19) 0.112(13) 0.006(14) 0.041(13) 0.202(14)
C46 0.049(8) 0.069(9) 0.112(13) 0.011(9) 0.020(8) -0.017(7)
C47 0.033(7) 0.098(11) 0.107(13) 0.043(10) 0.003(7) -0.015(7)
C48 0.054(8) 0.076(9) 0.105(12) 0.002(9) 0.015(8) -0.021(7)
C49 0.040(14) 0.09(2) 0.11(2) 0.023(18) 0.024(14) -0.003(14)
C27A 0.047(8) 0.027(7) 0.039(7) -0.003(6) 0.001(7) 0.006(6)
C28A 0.048(8) 0.030(6) 0.043(7) -0.001(6) 0.001(6) 0.005(6)
C29A 0.063(7) 0.030(6) 0.045(8) -0.006(7) -0.004(7) 0.008(6)
C30A 0.063(8) 0.029(7) 0.047(7) 0.000(7) -0.004(7) 0.007(7)
C31A 0.053(8) 0.039(7) 0.037(7) -0.003(7) 0.001(7) 0.001(7)
C32A 0.048(9) 0.037(8) 0.039(8) -0.002(7) 0.003(7) 0.002(8)
C50A 0.220(15) 0.156(14) 0.632(14) -0.092(12) 0.021(12) 0.004(12)
C51A 0.097(13) 0.120(14) 0.017(8) 0.003(9) -0.011(9) 0.007(11)
C27B 0.047(9) 0.025(7) 0.043(8) -0.006(7) -0.003(7) 0.002(7)
C28B 0.050(10) 0.027(8) 0.045(10) -0.006(8) -0.001(8) 0.009(8)
C29B 0.055(8) 0.029(7) 0.048(8) -0.004(7) -0.004(7) 0.006(7)
C30B 0.063(8) 0.029(7) 0.048(9) -0.003(8) -0.004(8) 0.012(7)
C31B 0.059(7) 0.039(7) 0.043(7) -0.007(7) -0.005(7) 0.005(7)
C32B 0.048(8) 0.031(7) 0.043(7) -0.005(7) -0.001(7) 0.005(7)
F1 0.067(4) 0.034(3) 0.054(4) 0.010(3) -0.003(3) -0.019(3)
F2 0.115(6) 0.029(3) 0.058(4) 0.014(3) 0.016(4) -0.021(3)
F3 0.138(7) 0.037(3) 0.055(4) 0.023(3) -0.003(4) 0.004(4)
F4 0.114(6) 0.059(4) 0.050(4) 0.016(3) -0.025(4) 0.001(4)
F5 0.075(4) 0.035(3) 0.047(3) 0.002(3) -0.005(3) -0.011(3)
F11 0.050(4) 0.106(6) 0.071(5) 0.028(4) 0.003(4) 0.006(4)
F12 0.068(5) 0.195(11) 0.076(6) 0.053(6) -0.004(4) 0.042(6)
F13 0.128(7) 0.078(5) 0.040(4) 0.019(3) 0.005(4) 0.063(5)
F14 0.148(7) 0.040(3) 0.044(4) 0.018(3) -0.006(4) -0.007(4)
F15 0.087(5) 0.034(3) 0.049(4) 0.014(3) -0.009(3) -0.012(3)
F16 0.063(4) 0.083(5) 0.050(4) -0.008(3) 0.016(3) 0.009(4)
F17 0.104(6) 0.122(7) 0.056(5) -0.020(4) 0.030(5) 0.031(5)
F18 0.156(8) 0.083(5) 0.044(4) -0.033(4) -0.004(5) 0.056(5)
F19 0.123(6) 0.033(3) 0.049(4) -0.012(3) -0.015(4) 0.002(4)
F20 0.077(4) 0.027(3) 0.046(3) -0.003(2) 0.003(3) -0.001(3)
F6A 0.089(13) 0.032(8) 0.059(12) -0.016(8) 0.008(9) -0.014(8)
F7A 0.111(12) 0.025(6) 0.071(9) -0.008(6) -0.022(9) -0.010(7)
F8A 0.122(13) 0.037(6) 0.047(7) -0.021(5) -0.023(8) 0.022(8)
F9A 0.084(11) 0.060(8) 0.052(8) -0.018(6) 0.015(8) 0.007(8)
F10A 0.057(11) 0.054(10) 0.031(7) 0.000(7) 0.018(7) -0.010(8)
F6B 0.074(13) 0.023(8) 0.047(11) 0.003(7) -0.012(8) -0.010(8)
F7B 0.092(13) 0.027(7) 0.075(11) -0.010(7) -0.022(10) -0.016(7)
F8B 0.124(17) 0.050(9) 0.066(11) -0.032(8) -0.032(11) 0.020(10)
F9B 0.076(13) 0.15(2) 0.049(11) -0.049(13) 0.001(10) 0.013(14)
F10B 0.064(15) 0.12(3) 0.046(12) 0.008(19) 0.021(10) -0.042(18)
N1 0.097(8) 0.068(7) 0.044(6) 0.007(5) 0.016(6) -0.005(6)
N2 0.061(6) 0.039(5) 0.053(6) -0.007(4) -0.005(5) 0.001(4)
N3 0.044(4) 0.017(3) 0.037(4) -0.001(3) 0.000(3) 0.000(3)
N4 0.045(4) 0.019(3) 0.030(4) -0.001(3) 0.006(3) 0.005(3)
O1 0.182(10) 0.147(10) 0.173(11) 0.007(9) 0.025(9) 0.016(9)
O2A 0.210(16) 0.176(16) 0.152(15) -0.029(13) 0.014(13) 0.006(13)

loop_
_atom_type_symbol
_atom_type_description
_atom_type_scat_dispersion_real
_atom_type_scat_dispersion_imag
_atom_type_scat_source
C C 0.0033 0.0016 'International Tables Vol C Tables 4.2.6.8 and 6.1.1.4'
H H 0.0000 0.0000 'International Tables Vol C Tables 4.2.6.8 and 6.1.1.4'
N N 0.0061 0.0033 'International Tables Vol C Tables 4.2.6.8 and 6.1.1.4'
O O 0.0106 0.0060 'International Tables Vol C Tables 4.2.6.8 and 6.1.1.4'
F F 0.0171 0.0103 'International Tables Vol C Tables 4.2.6.8 and 6.1.1.4'

loop_
_geom_angle_atom_site_label_1
_geom_angle_atom_site_label_2
_geom_angle_atom_site_label_3
_geom_angle
_geom_angle_site_symmetry_1
_geom_angle_site_symmetry_3
C19 C1 C18 130.5(9) . .
C19 C1 N1 107.3(8) . .
C18 C1 N1 122.2(9) . .
O1 C2 N1 112.7(13) . .
O1 C2 C3 137.3(14) . .
N1 C2 C3 110.0(9) . .
C2 C3 C19 106.6(9) . .
C2 C3 C4 123.5(9) . .
C19 C3 C4 129.9(9) . .
C5 C4 C3 124.6(8) . .
C5 C4 C21 117.2(8) . .
C3 C4 C21 118.2(8) . .
N3 C5 C4 123.4(8) . .
N3 C5 C6 106.0(8) . .
C4 C5 C6 130.6(8) . .
C7 C6 C5 108.7(8) . .
C6 C7 C8 108.6(8) . .
N3 C8 C9 124.5(8) . .
N3 C8 C7 105.8(8) . .
C9 C8 C7 129.7(8) . .
C10 C9 C8 122.9(8) . .
C10 C9 C27B 121.5(13) . .
C8 C9 C27B 113.9(13) . .
C10 C9 C27A 116.8(11) . .
C8 C9 C27A 120.1(11) . .
C27B C9 C27A 19.0(13) . .
C9 C10 C20 131.3(9) . .
C9 C10 N2 122.0(8) . .
C20 C10 N2 106.7(8) . .
N2 C11 C12 109.0(8) . .
C20 C12 C13 131.0(9) . .
C20 C12 C11 106.8(8) . .
C13 C12 C11 122.1(8) . .
C12 C13 C14 123.6(8) . .
C12 C13 C33 119.6(8) . .
C14 C13 C33 116.8(8) . .
N4 C14 C13 124.0(8) . .
N4 C14 C15 106.1(8) . .
C13 C14 C15 129.8(8) . .
C16 C15 C14 109.0(8) . .
C15 C16 C17 108.2(8) . .
N4 C17 C18 125.2(8) . .
N4 C17 C16 105.0(8) . .
C18 C17 C16 129.6(8) . .
C17 C18 C1 123.6(8) . .
C17 C18 C39 117.1(8) . .
C1 C18 C39 119.2(8) . .
C1 C19 C3 107.7(8) . .
C12 C20 C10 107.7(8) . .
C22 C21 C26 115.3(8) . .
C22 C21 C4 123.1(9) . .
C26 C21 C4 121.6(9) . .
F5 C22 C23 117.8(10) . .
F5 C22 C21 119.8(8) . .
C23 C22 C21 122.4(9) . .
F4 C23 C24 120.6(9) . .
F4 C23 C22 119.5(10) . .
C24 C23 C22 119.9(10) . .
F3 C24 C23 120.0(11) . .
F3 C24 C25 120.6(10) . .
C23 C24 C25 119.5(9) . .
F2 C25 C24 119.3(9) . .
F2 C25 C26 120.2(10) . .
C24 C25 C26 120.4(9) . .
F1 C26 C25 117.3(9) . .
F1 C26 C21 120.2(8) . .
C25 C26 C21 122.5(10) . .
C34 C33 C38 116.9(9) . .
C34 C33 C13 122.4(10) . .
C38 C33 C13 120.7(9) . .
F11 C34 C33 121.2(9) . .
F11 C34 C35 116.7(12) . .
C33 C34 C35 122.1(13) . .
F12 C35 C36 120.2(12) . .
F12 C35 C34 120.2(15) . .
C36 C35 C34 119.6(12) . .
F13 C36 C37 120.2(13) . .
F13 C36 C35 120.4(13) . .
C37 C36 C35 119.4(10) . .
F14 C37 C36 120.1(10) . .
F14 C37 C38 120.2(11) . .
C36 C37 C38 119.7(11) . .
F15 C38 C33 119.6(8) . .
F15 C38 C37 118.0(10) . .
C33 C38 C37 122.3(11) . .
C40 C39 C44 116.2(9) . .
C40 C39 C18 124.2(10) . .
C44 C39 C18 119.6(9) . .
C41 C40 F16 116.2(11) . .
C41 C40 C39 124.2(13) . .
F16 C40 C39 119.5(9) . .
F17 C41 C40 122.0(13) . .
F17 C41 C42 119.1(10) . .
C40 C41 C42 118.9(12) . .
F18 C42 C43 120.1(14) . .
F18 C42 C41 120.3(13) . .
C43 C42 C41 119.6(10) . .
F19 C43 C44 121.7(12) . .
F19 C43 C42 120.4(10) . .
C44 C43 C42 117.9(12) . .
F20 C44 C43 116.5(11) . .
F20 C44 C39 120.3(8) . .
C43 C44 C39 123.1(11) . .
C47 C46 C48 118.8(14) . 3_757
C47 C46 C49 121.5(19) . .
C48 C46 C49 120(2) 3_757 .
C46 C47 C48 124.4(14) . .
C46 C48 C47 116.8(15) 3_757 .
C28A C27A C32A 114.2(17) . .
C28A C27A C9 121.6(16) . .
C32A C27A C9 124.1(15) . .
F6A C28A C27A 118.4(18) . .
F6A C28A C29A 115.1(17) . .
C27A C28A C29A 126.5(19) . .
F7A C29A C30A 117(2) . .
F7A C29A C28A 125(2) . .
C30A C29A C28A 117.7(19) . .
C31A C30A F8A 117.0(19) . .
C31A C30A C29A 121(2) . .
F8A C30A C29A 122(2) . .
F9A C31A C30A 120.6(18) . .
F9A C31A C32A 120(2) . .
C30A C31A C32A 119(2) . .
F10A C32A C31A 117(3) . .
F10A C32A C27A 122(2) . .
C31A C32A C27A 121(3) . .
C51A C50A C51A 74(7) 3_756 .
C51A C50A O2A 68(5) 3_756 .
C51A C50A O2A 121(4) . .
C51A C50A C50A 54(7) 3_756 3_756
C51A C50A C50A 20(3) . 3_756
O2A C50A C50A 107(5) . 3_756
C50A C51A C51A 82(6) 3_756 3_756
C50A C51A C50A 106(7) 3_756 .
C51A C51A C50A 24(4) 3_756 .
C50A C51A O2A 88(6) 3_756 3_756
C51A C51A O2A 133(4) 3_756 3_756
C50A C51A O2A 132(4) . 3_756
C32B C27B C28B 117.8(17) . .
C32B C27B C9 114.0(18) . .
C28B C27B C9 128(2) . .
F6B C28B C29B 119(2) . .
F6B C28B C27B 118(2) . .
C29B C28B C27B 123(2) . .
C28B C29B C30B 119(2) . .
C28B C29B F7B 121(2) . .
C30B C29B F7B 120(2) . .
C31B C30B F8B 120(2) . .
C31B C30B C29B 122(2) . .
F8B C30B C29B 118(2) . .
F9B C31B C30B 120(2) . .
F9B C31B C32B 121(3) . .
C30B C31B C32B 118(3) . .
F10B C32B C27B 120(2) . .
F10B C32B C31B 120(3) . .
C27B C32B C31B 120(3) . .
C2 N1 C1 108.3(9) . .
C11 N2 C10 109.7(8) . .
C8 N3 C5 110.9(7) . .
C17 N4 C14 111.6(7) . .
C2 O1 C45 126(2) . .
C51A O2A C50A 24(4) 3_756 .

loop_
_geom_bond_atom_site_label_1
_geom_bond_atom_site_label_2
_geom_bond_distance
_geom_bond_site_symmetry_2
C1 C19 1.384(12) .
C1 C18 1.424(13) .
C1 N1 1.424(13) .
C2 O1 1.23(2) .
C2 N1 1.326(16) .
C2 C3 1.403(15) .
C3 C19 1.408(12) .
C3 C4 1.420(13) .
C4 C5 1.392(13) .
C4 C21 1.481(12) .
C5 N3 1.380(11) .
C5 C6 1.410(12) .
C6 C7 1.355(14) .
C7 C8 1.424(13) .
C8 N3 1.366(12) .
C8 C9 1.414(13) .
C9 C10 1.398(12) .
C9 C27B 1.436(16) .
C9 C27A 1.455(15) .
C10 C20 1.414(12) .
C10 N2 1.423(13) .
C11 N2 1.309(12) .
C11 C12 1.446(13) .
C12 C20 1.386(12) .
C12 C13 1.397(12) .
C13 C14 1.410(13) .
C13 C33 1.502(13) .
C14 N4 1.360(11) .
C14 C15 1.405(12) .
C15 C16 1.355(14) .
C16 C17 1.431(12) .
C17 N4 1.371(11) .
C17 C18 1.383(13) .
C18 C39 1.496(13) .
C21 C22 1.392(14) .
C21 C26 1.402(14) .
C22 F5 1.336(11) .
C22 C23 1.391(14) .
C23 F4 1.339(13) .
C23 C24 1.371(16) .
C24 F3 1.327(11) .
C24 C25 1.368(16) .
C25 F2 1.330(11) .
C25 C26 1.375(14) .
C26 F1 1.328(12) .
C33 C34 1.367(17) .
C33 C38 1.366(15) .
C34 F11 1.351(14) .
C34 C35 1.389(17) .
C35 F12 1.346(16) .
C35 C36 1.37(2) .
C36 F13 1.337(12) .
C36 C37 1.367(19) .
C37 F14 1.336(14) .
C37 C38 1.384(14) .
C38 F15 1.342(13) .
C39 C40 1.352(16) .
C39 C44 1.397(16) .
C40 C41 1.348(16) .
C40 F16 1.355(14) .
C41 F17 1.348(15) .
C41 C42 1.41(2) .
C42 F18 1.335(12) .
C42 C43 1.39(2) .
C43 F19 1.309(14) .
C43 C44 1.379(15) .
C44 F20 1.344(13) .
C45 O1 1.579(16) .
C46 C47 1.37(2) .
C46 C48 1.39(2) 3_757
C46 C49 1.51(3) .
C47 C48 1.42(2) .
C48 C46 1.39(2) 3_757
C27A C28A 1.397(8) .
C27A C32A 1.46(4) .
C28A F6A 1.31(3) .
C28A C29A 1.36(3) .
C29A F7A 1.30(2) .
C29A C30A 1.395(12) .
C30A C31A 1.41(3) .
C30A F8A 1.36(2) .
C31A F9A 1.32(3) .
C31A C32A 1.395(12) .
C32A F10A 1.27(4) .
C50A C51A 0.62(11) 3_756
C50A C51A 1.504(19) .
C50A O2A 1.548(18) .
C50A C50A 1.78(11) 3_756
C51A C50A 0.62(11) 3_756
C51A C51A 1.46(7) 3_756
C51A O2A 1.43(5) 3_756
C27B C32B 1.42(4) .
C27B C28B 1.401(9) .
C28B F6B 1.315(17) .
C28B C29B 1.33(3) .
C29B C30B 1.402(12) .
C29B F7B 1.37(3) .
C30B C31B 1.38(4) .
C30B F8B 1.37(3) .
C31B F9B 1.29(4) .
C31B C32B 1.401(12) .
C32B F10B 1.27(3) .
O2A C51A 1.43(5) 3_756
